data_4501041
loop_
_publ_author_name
'Janssen, Femke F. B. J.'
'Veraart, Laurens P. J.'
'Smits, Jan M. M.'
'de Gelder, Ren\'e'
'Rowan, Alan E.'

_publ_contact_author
;
        Prof.dr. A.E. Rowan
        Radboud University Nijmegen
        Molecular Materials 
        Institute for Molecules and Materials
        Heyendaalseweg 135
        6525 AJ Nijmegen
        The Netherlands
;
_publ_section_title
;
 1. Solvent, Linker, and Anion Effects on the Formation, Connectivity, and
 Topology of Cu(I)/PPh3/N-Donor Ligand Coordination Polymers
;
_journal_issue 10
_journal_name_full 'Crystal Growth &amp; Design'
_journal_page_first 4313
_journal_paper_doi 10.1021/cg2006502
_journal_volume 11
_journal_year 2011
_chemical_formula_sum 'C50 H46 Cu F6 N2 O P3'
_chemical_formula_weight 961.34
_chemical_name_systematic
;
 ?
;
_space_group_IT_number 61
_symmetry_cell_setting orthorhombic
_symmetry_space_group_name_Hall '-P 2bc 2ac'
_symmetry_space_group_name_H-M 'P c a b'
_atom_sites_solution_hydrogens geom
_atom_sites_solution_primary direct
_atom_sites_solution_secondary difmap
_audit_creation_date 2006-07-27
_audit_creation_method 'SHELXL, adapted and expanded'
_cell_angle_alpha 90.00
_cell_angle_beta 90.00
_cell_angle_gamma 90.00
_cell_formula_units_Z 8
_cell_length_a 19.0455(15)
_cell_length_b 19.2388(12)
_cell_length_c 24.4262(10)
_cell_measurement_reflns_used 362
_cell_measurement_temperature 208(2)
_cell_measurement_theta_max 25.000
_cell_measurement_theta_min 2.120
_cell_volume 8950.1(10)
_computing_data_collection
;
Nonius "Collect" program suite (Nonius, 1999)
;
_computing_data_reduction
;
Nonius "EvalCCD" program suite (Duisenberg, 1998)
;
_computing_molecular_graphics
;
PLATON (Spek, 2003)
;
_computing_structure_refinement 'SHELXL-97 (Sheldrick, 1997)'
_computing_structure_solution
;
DIRDIF (Beurskens et al., 1996),
PATTY (Beurskens et al., 1987)
;
_diffrn_ambient_temperature 208(2)
_diffrn_detector_area_resol_mean 18.4
_diffrn_measured_fraction_theta_full 0.974
_diffrn_measured_fraction_theta_max 0.974
_diffrn_measurement_device 'Nonius KappaCCD'
_diffrn_measurement_method 'area detector \f and \w scan'
_diffrn_radiation_monochromator graphite
_diffrn_radiation_source 'fine-focus sealed tube'
_diffrn_radiation_type MoK\a
_diffrn_radiation_wavelength 0.71073
_diffrn_reflns_av_R_equivalents 0.1067
_diffrn_reflns_av_sigmaI/netI 0.0687
_diffrn_reflns_limit_h_max 22
_diffrn_reflns_limit_h_min -22
_diffrn_reflns_limit_k_max 22
_diffrn_reflns_limit_k_min -22
_diffrn_reflns_limit_l_max 29
_diffrn_reflns_limit_l_min -28
_diffrn_reflns_number 73357
_diffrn_reflns_theta_full 25.00
_diffrn_reflns_theta_max 25.00
_diffrn_reflns_theta_min 2.12
_diffrn_standards_decay_% 0.000
_diffrn_standards_interval_time 0
_diffrn_standards_number 0
_exptl_absorpt_coefficient_mu 0.661
_exptl_absorpt_correction_T_max 0.936
_exptl_absorpt_correction_T_min 0.691
_exptl_absorpt_correction_type multi-scan
_exptl_absorpt_process_details 'SADABS multiscan (Sheldrick, 1996)'
_exptl_crystal_colour 'translucent colourless'
_exptl_crystal_density_diffrn 1.427
_exptl_crystal_density_method 'not measured'
_exptl_crystal_description 'regular rod'
_exptl_crystal_F_000 3968
_exptl_crystal_size_max 0.22
_exptl_crystal_size_mid 0.14
_exptl_crystal_size_min 0.10
_refine_diff_density_max 0.894
_refine_diff_density_min -0.687
_refine_diff_density_rms 0.085
_refine_ls_extinction_method none
_refine_ls_goodness_of_fit_all 1.083
_refine_ls_goodness_of_fit_ref 1.083
_refine_ls_hydrogen_treatment constr
_refine_ls_matrix_type full
_refine_ls_number_parameters 543
_refine_ls_number_reflns 7875
_refine_ls_number_restraints 0
_refine_ls_restrained_S_all 1.083
_refine_ls_R_factor_all 0.1409
_refine_ls_R_factor_gt 0.0762
_refine_ls_R_factor_obs 0.0762
_refine_ls_shift/esd_max 0.000
_refine_ls_shift/esd_mean 0.000
_refine_ls_shift/su_max 0.000
_refine_ls_shift/su_mean 0.000
_refine_ls_structure_factor_coef Fsqd
_refine_ls_weighting_details
;
w=1/[\s^2^(Fo^2^)+(0.0379P)^2^+41.2370P] where P=(Fo^2^+2Fc^2^)/3
;
_refine_ls_weighting_scheme calc
_refine_ls_wR_factor_all 0.1614
_refine_ls_wR_factor_gt 0.1376
_refine_ls_wR_factor_obs 0.1376
_refine_ls_wR_factor_ref 0.1614
_reflns_number_gt 4703
_reflns_number_observed 4703
_reflns_number_total 7875
_reflns_observed_criterion >2sigma(I)
_reflns_threshold_expression >2sigma(I)
_cod_data_source_file cg2006502_si_001.cif
_cod_data_source_block LVER11
_cod_depositor_comments
;
The following automatic conversions were performed:
'_publ_contact_autor' tag replaced with '_publ_contact_author'.

Automatic conversion script
Id: cif_correct_tags 1440 2010-10-19 06:21:57Z saulius 

The following automatic conversions were performed:

'_geom_bond_publ_flag' value 'Y' changed to 'y' according to
/home/saulius/struct/CIF-dictionaries/cif_core.dic dictionary named
'cif_core.dic' version 2.4.1 from 2010-06-29 (71
time).

'_geom_angle_publ_flag' value 'Y' changed to 'y' according to
/home/saulius/struct/CIF-dictionaries/cif_core.dic dictionary named
'cif_core.dic' version 2.4.1 from 2010-06-29 (106 times).

Automatic conversion script
Id: cif_fix_values 1715 2011-07-08 13:25:40Z adriana 
;
_cod_database_code 4501041

loop_
_symmetry_equiv_pos_as_xyz
'x, y, z'
'-x+1/2, y, z+1/2'
'x+1/2, -y+1/2, z'
'-x, -y+1/2, z+1/2'
'-x, -y, -z'
'x-1/2, -y, -z-1/2'
'-x-1/2, y-1/2, -z'
'x, y-1/2, -z-1/2'

loop_
_atom_site_label
_atom_site_type_symbol
_atom_site_fract_x
_atom_site_fract_y
_atom_site_fract_z
_atom_site_U_iso_or_equiv
_atom_site_adp_type
_atom_site_occupancy
_atom_site_calc_flag
_atom_site_refinement_flags
Cu1 Cu 0.05070(3) 0.25003(4) 0.10738(2) 0.02311(17) Uani 1 d .
N1 N -0.0153(2) 0.2533(3) 0.17601(17) 0.0239(10) Uani 1 d .
N2 N 0.1513(2) 0.2468(3) 0.14016(17) 0.0249(10) Uani 1 d .
C1 C 0.0008(3) 0.2741(3) 0.2262(2) 0.0302(15) Uani 1 d .
H1 H 0.0485 0.2784 0.2357 0.036 Uiso 1 calc R
C2 C -0.0486(3) 0.2898(4) 0.2649(2) 0.0394(16) Uani 1 d .
H2 H -0.0348 0.3031 0.3004 0.047 Uiso 1 calc R
C3 C -0.1185(3) 0.2859(4) 0.2515(2) 0.0358(16) Uani 1 d .
H3 H -0.1531 0.2980 0.2773 0.043 Uiso 1 calc R
C4 C -0.1376(3) 0.2641(3) 0.2000(2) 0.0236(14) Uani 1 d .
C5 C -0.0836(2) 0.2474(3) 0.1647(2) 0.0263(12) Uani 1 d .
H5 H -0.0960 0.2304 0.1299 0.032 Uiso 1 calc R
C6 C 0.2888(3) 0.2408(3) 0.1807(2) 0.0249(14) Uani 1 d .
C7 C 0.2378(3) 0.1953(3) 0.1982(2) 0.0280(14) Uani 1 d .
H7 H 0.2486 0.1608 0.2241 0.034 Uiso 1 calc R
C8 C 0.1708(3) 0.2007(3) 0.1774(2) 0.0313(15) Uani 1 d .
H8 H 0.1367 0.1695 0.1904 0.038 Uiso 1 calc R
C9 C 0.2014(3) 0.2915(3) 0.1232(2) 0.0311(14) Uani 1 d .
H9 H 0.1894 0.3252 0.0970 0.037 Uiso 1 calc R
C10 C 0.2692(3) 0.2902(3) 0.1425(2) 0.0316(15) Uani 1 d .
H10 H 0.3021 0.3228 0.1298 0.038 Uiso 1 calc R
P1 P 0.03010(8) 0.35232(9) 0.06376(7) 0.0269(4) Uani 1 d .
C11 C 0.0455(3) 0.3493(3) -0.0095(2) 0.0270(14) Uani 1 d .
C12 C -0.0042(4) 0.3656(3) -0.0489(3) 0.0428(17) Uani 1 d .
H12 H -0.0484 0.3823 -0.0381 0.051 Uiso 1 calc R
C13 C 0.0103(4) 0.3576(4) -0.1035(3) 0.057(2) Uani 1 d .
H13 H -0.0243 0.3677 -0.1297 0.069 Uiso 1 calc R
C14 C 0.0752(5) 0.3350(4) -0.1201(3) 0.054(2) Uani 1 d .
H14 H 0.0852 0.3308 -0.1576 0.065 Uiso 1 calc R
C15 C 0.1254(4) 0.3187(4) -0.0824(3) 0.052(2) Uani 1 d .
H15 H 0.1699 0.3031 -0.0937 0.062 Uiso 1 calc R
C16 C 0.1101(4) 0.3254(3) -0.0270(3) 0.0417(17) Uani 1 d .
H16 H 0.1444 0.3135 -0.0010 0.050 Uiso 1 calc R
C17 C -0.0580(3) 0.3883(3) 0.0702(2) 0.0276(14) Uani 1 d .
C18 C -0.1141(3) 0.3454(4) 0.0598(3) 0.0422(17) Uani 1 d .
H18 H -0.1061 0.2991 0.0492 0.051 Uiso 1 calc R
C19 C -0.1821(4) 0.3697(4) 0.0647(3) 0.051(2) Uani 1 d .
H19 H -0.2199 0.3395 0.0579 0.061 Uiso 1 calc R
C20 C -0.1952(4) 0.4373(5) 0.0794(3) 0.056(2) Uani 1 d .
H20 H -0.2416 0.4534 0.0825 0.067 Uiso 1 calc R
C21 C -0.1403(4) 0.4805(4) 0.0895(3) 0.054(2) Uani 1 d .
H21 H -0.1487 0.5270 0.0994 0.065 Uiso 1 calc R
C22 C -0.0711(3) 0.4560(3) 0.0851(3) 0.0394(17) Uani 1 d .
H22 H -0.0334 0.4861 0.0925 0.047 Uiso 1 calc R
C23 C 0.0841(3) 0.4239(3) 0.0881(2) 0.0270(14) Uani 1 d .
C24 C 0.1169(3) 0.4710(3) 0.0541(3) 0.0335(15) Uani 1 d .
H24 H 0.1129 0.4661 0.0160 0.040 Uiso 1 calc R
C25 C 0.1555(3) 0.5252(3) 0.0754(3) 0.0438(18) Uani 1 d .
H25 H 0.1772 0.5572 0.0517 0.053 Uiso 1 calc R
C26 C 0.1623(4) 0.5328(4) 0.1304(3) 0.0502(19) Uani 1 d .
H26 H 0.1886 0.5700 0.1446 0.060 Uiso 1 calc R
C27 C 0.1308(4) 0.4861(4) 0.1654(3) 0.056(2) Uani 1 d .
H27 H 0.1355 0.4914 0.2034 0.067 Uiso 1 calc R
C28 C 0.0925(3) 0.4318(4) 0.1443(3) 0.0452(18) Uani 1 d .
H28 H 0.0716 0.3996 0.1682 0.054 Uiso 1 calc R
P2 P 0.02914(8) 0.14872(8) 0.06263(6) 0.0233(4) Uani 1 d .
C29 C -0.0625(3) 0.1291(3) 0.0446(2) 0.0218(13) Uani 1 d .
C30 C -0.0966(3) 0.1728(3) 0.0081(2) 0.0293(14) Uani 1 d .
H30 H -0.0725 0.2105 -0.0075 0.035 Uiso 1 calc R
C31 C -0.1660(3) 0.1608(4) -0.0053(3) 0.0380(16) Uani 1 d .
H31 H -0.1891 0.1908 -0.0297 0.046 Uiso 1 calc R
C32 C -0.2013(3) 0.1056(4) 0.0167(3) 0.0380(16) Uani 1 d .
H32 H -0.2484 0.0975 0.0072 0.046 Uiso 1 calc R
C33 C -0.1678(3) 0.0619(3) 0.0526(3) 0.0381(16) Uani 1 d .
H33 H -0.1922 0.0240 0.0678 0.046 Uiso 1 calc R
C34 C -0.0989(3) 0.0732(3) 0.0664(2) 0.0314(15) Uani 1 d .
H34 H -0.0762 0.0428 0.0908 0.038 Uiso 1 calc R
C35 C 0.0554(3) 0.0741(3) 0.1034(2) 0.0252(13) Uani 1 d .
C36 C 0.0942(3) 0.0185(3) 0.0837(3) 0.0340(15) Uani 1 d .
H36 H 0.1084 0.0181 0.0468 0.041 Uiso 1 calc R
C37 C 0.1122(4) -0.0357(3) 0.1170(3) 0.0429(17) Uani 1 d .
H37 H 0.1396 -0.0723 0.1030 0.051 Uiso 1 calc R
C38 C 0.0909(4) -0.0373(4) 0.1706(3) 0.0481(19) Uani 1 d .
H38 H 0.1027 -0.0753 0.1930 0.058 Uiso 1 calc R
C39 C 0.0521(4) 0.0171(4) 0.1914(3) 0.0449(17) Uani 1 d .
H39 H 0.0371 0.0163 0.2280 0.054 Uiso 1 calc R
C40 C 0.0354(3) 0.0730(3) 0.1584(3) 0.0358(16) Uani 1 d .
H40 H 0.0102 0.1106 0.1730 0.043 Uiso 1 calc R
C41 C 0.0761(3) 0.1377(3) -0.0016(2) 0.0266(14) Uani 1 d .
C42 C 0.1459(3) 0.1567(3) -0.0025(3) 0.0348(15) Uani 1 d .
H42 H 0.1672 0.1737 0.0295 0.042 Uiso 1 calc R
C43 C 0.1849(3) 0.1510(3) -0.0500(3) 0.0442(18) Uani 1 d .
H43 H 0.2326 0.1634 -0.0500 0.053 Uiso 1 calc R
C44 C 0.1541(4) 0.1274(3) -0.0973(3) 0.0439(18) Uani 1 d .
H44 H 0.1802 0.1243 -0.1298 0.053 Uiso 1 calc R
C45 C 0.0851(4) 0.1084(4) -0.0964(3) 0.0438(18) Uani 1 d .
H45 H 0.0641 0.0914 -0.1286 0.053 Uiso 1 calc R
C46 C 0.0454(3) 0.1137(3) -0.0493(2) 0.0341(15) Uani 1 d .
H46 H -0.0022 0.1010 -0.0497 0.041 Uiso 1 calc R
P3 P 0.16203(9) 0.25392(12) 0.33887(7) 0.0458(5) Uani 1 d .
F1 F 0.1598(2) 0.2124(2) 0.39522(16) 0.0660(12) Uani 1 d .
F2 F 0.1635(2) 0.2980(2) 0.28341(17) 0.0682(13) Uani 1 d .
F3 F 0.1225(2) 0.1937(2) 0.30751(16) 0.0642(12) Uani 1 d .
F4 F 0.0907(2) 0.2904(2) 0.3545(2) 0.0724(14) Uani 1 d .
F5 F 0.2042(2) 0.3155(3) 0.36750(19) 0.0788(15) Uani 1 d .
F6 F 0.2342(2) 0.2181(3) 0.32453(19) 0.0935(18) Uani 1 d .
O47 O 0.3076(8) 0.0401(7) 0.2625(6) 0.213(5) Uiso 1 d .
C48 C 0.2708(9) -0.0008(8) 0.2250(7) 0.176(6) Uiso 1 d .
H48A H 0.2821 0.0132 0.1875 0.211 Uiso 1 calc R
H48B H 0.2201 0.0041 0.2306 0.211 Uiso 1 calc R
C49 C 0.2925(8) -0.0719(8) 0.2347(6) 0.165(6) Uiso 1 d .
H49A H 0.2591 -0.0957 0.2589 0.198 Uiso 1 calc R
H49B H 0.2957 -0.0976 0.2002 0.198 Uiso 1 calc R
C50 C 0.3606(9) -0.0667(9) 0.2604(7) 0.182(7) Uiso 1 d .
H50A H 0.3968 -0.0894 0.2382 0.218 Uiso 1 calc R
H50B H 0.3602 -0.0878 0.2970 0.218 Uiso 1 calc R
C51 C 0.3722(13) 0.0077(12) 0.2636(10) 0.269(11) Uiso 1 d .
H51A H 0.3971 0.0194 0.2975 0.322 Uiso 1 calc R
H51B H 0.4009 0.0232 0.2325 0.322 Uiso 1 calc R

loop_
_atom_site_aniso_label
_atom_site_aniso_U_11
_atom_site_aniso_U_22
_atom_site_aniso_U_33
_atom_site_aniso_U_23
_atom_site_aniso_U_13
_atom_site_aniso_U_12
Cu1 0.0131(3) 0.0289(4) 0.0274(3) 0.0005(4) -0.0014(3) -0.0012(4)
N1 0.014(2) 0.031(3) 0.027(2) -0.001(3) -0.0026(18) -0.002(2)
N2 0.013(2) 0.034(3) 0.028(2) 0.000(3) -0.0001(18) -0.004(3)
C1 0.012(3) 0.044(4) 0.035(4) 0.000(3) -0.004(3) 0.001(3)
C2 0.030(3) 0.064(5) 0.024(3) -0.007(3) -0.007(3) 0.003(3)
C3 0.015(3) 0.061(5) 0.031(3) -0.005(3) 0.001(3) 0.004(3)
C4 0.018(3) 0.029(4) 0.024(3) -0.002(3) -0.003(2) 0.000(2)
C5 0.014(3) 0.038(3) 0.027(3) -0.006(3) -0.003(2) -0.003(3)
C6 0.018(3) 0.038(4) 0.019(3) 0.001(3) -0.001(2) 0.004(3)
C7 0.017(3) 0.040(4) 0.027(3) 0.012(3) -0.001(3) -0.002(3)
C8 0.017(3) 0.045(4) 0.032(3) 0.003(3) 0.003(3) -0.005(3)
C9 0.020(3) 0.037(4) 0.036(3) 0.003(3) -0.006(3) 0.000(3)
C10 0.017(3) 0.039(4) 0.039(4) 0.011(3) 0.001(3) -0.004(3)
P1 0.0208(8) 0.0263(10) 0.0335(9) 0.0011(8) -0.0014(7) -0.0004(7)
C11 0.025(3) 0.024(3) 0.032(3) -0.003(3) -0.001(3) 0.001(3)
C12 0.037(4) 0.046(5) 0.045(4) 0.000(3) -0.004(3) 0.003(3)
C13 0.072(6) 0.066(6) 0.035(4) -0.002(4) -0.009(4) -0.006(5)
C14 0.081(6) 0.048(5) 0.033(4) -0.007(4) 0.007(4) -0.004(4)
C15 0.058(5) 0.045(5) 0.052(5) 0.001(4) 0.021(4) 0.008(4)
C16 0.045(4) 0.040(4) 0.040(4) 0.001(3) 0.005(3) 0.003(4)
C17 0.025(3) 0.032(4) 0.025(3) 0.004(3) -0.003(3) 0.001(3)
C18 0.034(4) 0.040(4) 0.053(4) 0.011(3) -0.010(3) 0.006(3)
C19 0.033(4) 0.057(5) 0.062(5) 0.014(4) -0.008(4) -0.002(4)
C20 0.023(4) 0.084(7) 0.062(5) 0.024(5) 0.007(4) 0.012(4)
C21 0.047(5) 0.055(5) 0.061(5) 0.002(4) 0.017(4) 0.018(4)
C22 0.038(4) 0.033(4) 0.047(4) -0.001(3) 0.005(3) 0.005(3)
C23 0.018(3) 0.030(4) 0.033(3) 0.002(3) -0.004(3) 0.004(3)
C24 0.030(3) 0.032(4) 0.038(4) 0.001(3) -0.001(3) -0.003(3)
C25 0.038(4) 0.037(4) 0.056(5) 0.011(4) -0.002(4) -0.008(3)
C26 0.036(4) 0.041(5) 0.074(6) -0.011(4) -0.008(4) -0.008(3)
C27 0.055(5) 0.070(6) 0.043(4) -0.023(4) -0.003(4) -0.013(4)
C28 0.045(4) 0.055(5) 0.035(4) 0.003(3) 0.002(3) -0.017(4)
P2 0.0191(8) 0.0261(9) 0.0247(8) -0.0001(7) 0.0001(7) -0.0012(7)
C29 0.020(3) 0.026(3) 0.019(3) -0.004(3) -0.002(2) 0.003(3)
C30 0.027(3) 0.033(4) 0.028(3) 0.002(3) -0.002(3) -0.001(3)
C31 0.032(4) 0.048(4) 0.034(4) -0.003(3) -0.007(3) 0.013(3)
C32 0.020(3) 0.054(5) 0.040(4) -0.008(3) 0.000(3) -0.002(3)
C33 0.028(4) 0.039(4) 0.047(4) -0.004(3) 0.004(3) -0.008(3)
C34 0.020(3) 0.035(4) 0.039(4) 0.000(3) -0.003(3) -0.002(3)
C35 0.018(3) 0.027(3) 0.031(3) -0.003(3) -0.007(3) 0.000(3)
C36 0.035(4) 0.036(4) 0.031(3) -0.005(3) -0.005(3) 0.001(3)
C37 0.049(4) 0.035(4) 0.044(4) -0.003(3) -0.012(4) 0.013(3)
C38 0.055(5) 0.037(4) 0.052(5) 0.009(4) -0.020(4) 0.008(4)
C39 0.055(4) 0.043(4) 0.036(4) 0.006(3) -0.010(4) 0.000(4)
C40 0.038(4) 0.030(4) 0.040(4) -0.001(3) -0.005(3) 0.007(3)
C41 0.021(3) 0.023(3) 0.036(4) 0.000(3) 0.009(3) 0.003(3)
C42 0.021(3) 0.041(4) 0.043(4) -0.005(3) 0.004(3) 0.001(3)
C43 0.028(4) 0.044(4) 0.060(5) 0.003(4) 0.014(3) 0.009(3)
C44 0.054(5) 0.037(4) 0.041(4) 0.010(3) 0.024(4) 0.014(4)
C45 0.052(5) 0.046(5) 0.033(4) -0.003(3) 0.007(3) 0.011(4)
C46 0.030(3) 0.043(4) 0.030(3) -0.002(3) 0.001(3) -0.001(3)
P3 0.0395(10) 0.0577(12) 0.0402(10) -0.0071(11) -0.0085(8) 0.0073(11)
F1 0.077(3) 0.074(3) 0.047(2) 0.008(2) -0.008(2) 0.008(3)
F2 0.082(3) 0.064(3) 0.059(3) 0.006(2) -0.013(2) -0.004(3)
F3 0.088(3) 0.051(3) 0.054(3) -0.006(2) -0.012(2) -0.015(2)
F4 0.045(3) 0.070(3) 0.102(4) 0.001(3) 0.004(3) 0.015(2)
F5 0.063(3) 0.100(4) 0.074(3) -0.015(3) -0.014(3) -0.023(3)
F6 0.062(3) 0.151(5) 0.068(3) -0.009(3) 0.001(3) 0.054(3)

loop_
_atom_type_symbol
_atom_type_description
_atom_type_scat_dispersion_real
_atom_type_scat_dispersion_imag
_atom_type_scat_source
C C 0.0033 0.0016 'International Tables Vol C Tables 4.2.6.8 and 6.1.1.4'
H H 0.0000 0.0000 'International Tables Vol C Tables 4.2.6.8 and 6.1.1.4'
N N 0.0061 0.0033 'International Tables Vol C Tables 4.2.6.8 and 6.1.1.4'
P P 0.1023 0.0942 'International Tables Vol C Tables 4.2.6.8 and 6.1.1.4'
F F 0.0171 0.0103 'International Tables Vol C Tables 4.2.6.8 and 6.1.1.4'
Cu Cu 0.3201 1.2651 'International Tables Vol C Tables 4.2.6.8 and 6.1.1.4'
O O 0.0106 0.0060 'International Tables Vol C Tables 4.2.6.8 and 6.1.1.4'

loop_
_geom_angle_atom_site_label_1
_geom_angle_atom_site_label_2
_geom_angle_atom_site_label_3
_geom_angle
_geom_angle_site_symmetry_3
_geom_angle_publ_flag
N2 Cu1 N1 104.23(16) . y
N2 Cu1 P1 111.45(15) . y
N1 Cu1 P1 104.22(15) . y
N2 Cu1 P2 109.07(15) . y
N1 Cu1 P2 107.57(15) . y
P1 Cu1 P2 119.08(6) . y
C1 N1 C5 116.3(5) . y
C1 N1 Cu1 127.6(4) . y
C5 N1 Cu1 114.6(3) . y
C8 N2 C9 116.0(5) . y
C8 N2 Cu1 122.9(4) . y
C9 N2 Cu1 121.0(4) . y
N1 C1 C2 123.1(5) . y
C1 C2 C3 119.3(6) . y
C2 C3 C4 119.4(6) . y
C3 C4 C5 116.5(5) . y
C3 C4 C6 124.0(5) 3_455 y
C5 C4 C6 119.5(5) 3_455 y
N1 C5 C4 125.2(5) . y
C7 C6 C10 117.1(5) . y
C7 C6 C4 122.0(5) 3 y
C10 C6 C4 120.9(5) 3 y
C6 C7 C8 119.5(5) . y
N2 C8 C7 124.3(5) . y
N2 C9 C10 123.2(5) . y
C9 C10 C6 119.9(5) . y
C11 P1 C23 104.8(3) . y
C11 P1 C17 104.2(3) . y
C23 P1 C17 101.9(3) . y
C11 P1 Cu1 114.0(2) . y
C23 P1 Cu1 113.87(19) . y
C17 P1 Cu1 116.6(2) . y
C16 C11 C12 117.8(6) . y
C16 C11 P1 117.5(5) . y
C12 C11 P1 124.6(5) . y
C13 C12 C11 120.9(7) . y
C14 C13 C12 120.2(7) . y
C15 C14 C13 120.4(7) . y
C14 C15 C16 119.2(7) . y
C11 C16 C15 121.4(7) . y
C18 C17 C22 118.5(6) . y
C18 C17 P1 118.2(5) . y
C22 C17 P1 123.3(5) . y
C17 C18 C19 120.7(7) . y
C20 C19 C18 120.8(7) . y
C21 C20 C19 119.3(7) . y
C20 C21 C22 120.2(7) . y
C17 C22 C21 120.5(7) . y
C24 C23 C28 118.0(6) . y
C24 C23 P1 123.9(5) . y
C28 C23 P1 118.1(5) . y
C25 C24 C23 120.8(6) . y
C26 C25 C24 120.4(7) . y
C25 C26 C27 120.2(7) . y
C28 C27 C26 119.6(7) . y
C27 C28 C23 120.9(7) . y
C35 P2 C41 104.2(3) . y
C35 P2 C29 103.3(3) . y
C41 P2 C29 103.7(3) . y
C35 P2 Cu1 111.35(19) . y
C41 P2 Cu1 115.2(2) . y
C29 P2 Cu1 117.56(18) . y
C34 C29 C30 118.9(5) . y
C34 C29 P2 122.8(4) . y
C30 C29 P2 118.3(4) . y
C31 C30 C29 120.0(6) . y
C32 C31 C30 120.5(6) . y
C31 C32 C33 119.9(6) . y
C32 C33 C34 120.3(6) . y
C33 C34 C29 120.4(6) . y
C36 C35 C40 117.9(5) . y
C36 C35 P2 124.5(5) . y
C40 C35 P2 117.7(4) . y
C37 C36 C35 121.0(6) . y
C36 C37 C38 120.8(6) . y
C37 C38 C39 119.5(6) . y
C38 C39 C40 119.9(6) . y
C39 C40 C35 120.8(6) . y
C42 C41 C46 118.7(6) . y
C42 C41 P2 117.3(5) . y
C46 C41 P2 123.9(4) . y
C41 C42 C43 120.8(6) . y
C44 C43 C42 120.2(6) . y
C45 C44 C43 119.2(6) . y
C44 C45 C46 121.4(7) . y
C45 C46 C41 119.7(6) . y
F4 P3 F6 178.6(3) . y
F4 P3 F3 91.9(3) . y
F6 P3 F3 89.2(3) . y
F4 P3 F1 89.5(3) . y
F6 P3 F1 89.8(3) . y
F3 P3 F1 92.2(2) . y
F4 P3 F5 89.8(3) . y
F6 P3 F5 89.0(3) . y
F3 P3 F5 176.8(3) . y
F1 P3 F5 90.4(3) . y
F4 P3 F2 89.0(3) . y
F6 P3 F2 91.7(3) . y
F3 P3 F2 89.2(2) . y
F1 P3 F2 178.0(3) . y
F5 P3 F2 88.2(3) . y
C51 O47 C48 101.9(16) . y
O47 C48 C49 106.4(14) . y
C50 C49 C48 105.2(14) . y
C49 C50 C51 103.2(17) . y
O47 C51 C50 108.0(19) . y

loop_
_geom_bond_atom_site_label_1
_geom_bond_atom_site_label_2
_geom_bond_distance
_geom_bond_site_symmetry_2
_geom_bond_publ_flag
Cu1 N2 2.077(4) . y
Cu1 N1 2.096(4) . y
Cu1 P1 2.2721(18) . y
Cu1 P2 2.2721(18) . y
N1 C1 1.327(7) . y
N1 C5 1.335(6) . y
N2 C8 1.324(7) . y
N2 C9 1.350(7) . y
C1 C2 1.367(8) . y
C2 C3 1.374(8) . y
C3 C4 1.376(8) . y
C4 C5 1.378(7) . y
C4 C6 1.482(7) 3_455 y
C6 C7 1.375(7) . y
C6 C10 1.383(8) . y
C6 C4 1.482(7) 3 y
C7 C8 1.378(7) . y
C9 C10 1.374(8) . y
P1 C11 1.814(6) . y
P1 C23 1.819(6) . y
P1 C17 1.822(6) . y
C11 C16 1.381(8) . y
C11 C12 1.386(8) . y
C12 C13 1.371(9) . y
C13 C14 1.371(11) . y
C14 C15 1.363(10) . y
C15 C16 1.389(9) . y
C17 C18 1.373(8) . y
C17 C22 1.376(8) . y
C18 C19 1.383(9) . y
C19 C20 1.372(10) . y
C20 C21 1.358(10) . y
C21 C22 1.404(9) . y
C23 C24 1.378(8) . y
C23 C28 1.391(8) . y
C24 C25 1.377(8) . y
C25 C26 1.357(10) . y
C26 C27 1.376(10) . y
C27 C28 1.374(9) . y
P2 C35 1.817(6) . y
P2 C41 1.817(6) . y
P2 C29 1.839(5) . y
C29 C34 1.385(8) . y
C29 C30 1.387(8) . y
C30 C31 1.380(8) . y
C31 C32 1.368(9) . y
C32 C33 1.371(9) . y
C33 C34 1.374(8) . y
C35 C36 1.386(8) . y
C35 C40 1.396(8) . y
C36 C37 1.367(8) . y
C37 C38 1.372(9) . y
C38 C39 1.380(9) . y
C39 C40 1.381(8) . y
C41 C42 1.379(8) . y
C41 C46 1.384(8) . y
C42 C43 1.381(8) . y
C43 C44 1.372(9) . y
C44 C45 1.363(9) . y
C45 C46 1.380(8) . y
P3 F4 1.577(4) . y
P3 F6 1.577(5) . y
P3 F3 1.579(4) . y
P3 F1 1.592(4) . y
P3 F5 1.594(5) . y
P3 F2 1.599(4) . y
O47 C51 1.38(2) . y
O47 C48 1.396(17) . y
C48 C49 1.449(17) . y
C49 C50 1.445(18) . y
C50 C51 1.45(2) . y
